data_7703237
loop_
_publ_author_name
'Lohrey, Trevor D.'
'Bergman, Robert G.'
'Arnold, John'

_publ_section_title
;
 Controlling dinitrogen functionalization at rhenium through alkali metal
 ion pairing.
;
_journal_issue 48
_journal_name_full 'Dalton transactions (Cambridge, England : 2003)'
_journal_page_first 17936
_journal_page_last 17944
_journal_paper_doi 10.1039/c9dt04489b
_journal_volume 48
_journal_year 2019
_chemical_formula_moiety 'C38 H55 N2 O Re Si, 0.5 (C6 H14)'
_chemical_formula_sum 'C41 H62 N2 O Re Si'
_chemical_formula_weight 813.21
_chemical_properties_physical Air-sensitive,Moisture-sensitive
_space_group_crystal_system monoclinic
_space_group_IT_number 14
_space_group_name_Hall '-P 2ybc'
_space_group_name_H-M_alt 'P 1 21/c 1'
_atom_sites_solution_hydrogens geom
_atom_sites_solution_primary iterative
_atom_sites_solution_secondary difmap
_audit_creation_method SHELXL-2014/7
_audit_update_record
;
2019-07-24 deposited with the CCDC.	2019-11-25 downloaded from the CCDC.
;
_cell_angle_alpha 90
_cell_angle_beta 105.885(2)
_cell_angle_gamma 90
_cell_formula_units_Z 4
_cell_length_a 22.3061(13)
_cell_length_b 10.3851(6)
_cell_length_c 17.2124(10)
_cell_measurement_reflns_used 9891
_cell_measurement_temperature 100(2)
_cell_measurement_theta_max 28.33
_cell_measurement_theta_min 2.23
_cell_volume 3835.0(4)
_computing_cell_refinement 'SAINT V8.38A Bruker, Madison WI'
_computing_data_collection 'Bruker APEX3 Bruker, Madison WI'
_computing_data_reduction 'SAINT V8.38A Bruker, Madison WI'
_computing_molecular_graphics ORTEP-32
_computing_publication_material WinGX
_computing_structure_refinement 'SHELXL-2014/7 (Sheldrick, 2014)'
_computing_structure_solution SHELXT
_diffrn_ambient_temperature 100(2)
_diffrn_detector_area_resol_mean 10.42
_diffrn_measured_fraction_theta_full 1.000
_diffrn_measured_fraction_theta_max 0.995
_diffrn_measurement_device_type 'Bruker D8 with PHOTON II PAD detector'
_diffrn_measurement_method '\f and \w shutterless scans'
_diffrn_radiation_monochromator 'silicon 111'
_diffrn_radiation_type synchrotron
_diffrn_radiation_wavelength 0.7288
_diffrn_reflns_av_R_equivalents 0.0588
_diffrn_reflns_av_unetI/netI 0.0339
_diffrn_reflns_Laue_measured_fraction_full 1.000
_diffrn_reflns_Laue_measured_fraction_max 0.995
_diffrn_reflns_limit_h_max 26
_diffrn_reflns_limit_h_min -28
_diffrn_reflns_limit_k_max 13
_diffrn_reflns_limit_k_min 0
_diffrn_reflns_limit_l_max 22
_diffrn_reflns_limit_l_min 0
_diffrn_reflns_number 8844
_diffrn_reflns_point_group_measured_fraction_full 1.000
_diffrn_reflns_point_group_measured_fraction_max 0.995
_diffrn_reflns_theta_full 25.930
_diffrn_reflns_theta_max 28.343
_diffrn_reflns_theta_min 2.374
_diffrn_source 'Advanced Light Source, station 12.2.1'
_exptl_absorpt_coefficient_mu 3.422
_exptl_absorpt_correction_T_max 0.745680
_exptl_absorpt_correction_T_min 0.519329
_exptl_absorpt_correction_type multi-scan
_exptl_absorpt_process_details TWINABS
_exptl_crystal_colour red
_exptl_crystal_density_diffrn 1.408
_exptl_crystal_description shard
_exptl_crystal_F_000 1676
_exptl_crystal_recrystallization_method 'Re-crystallisation from solvent: hexane'
_exptl_crystal_size_max 0.145
_exptl_crystal_size_mid 0.070
_exptl_crystal_size_min 0.030
_refine_diff_density_max 1.384
_refine_diff_density_min -1.436
_refine_diff_density_rms 0.151
_refine_ls_extinction_method none
_refine_ls_goodness_of_fit_ref 1.076
_refine_ls_hydrogen_treatment constr
_refine_ls_matrix_type full
_refine_ls_number_parameters 429
_refine_ls_number_reflns 8844
_refine_ls_number_restraints 0
_refine_ls_restrained_S_all 1.076
_refine_ls_R_factor_all 0.0453
_refine_ls_R_factor_gt 0.0343
_refine_ls_shift/su_max 0.002
_refine_ls_shift/su_mean 0.000
_refine_ls_structure_factor_coef Fsqd
_refine_ls_weighting_details 'w=1/[\s^2^(Fo^2^)+25.2190P] where P=(Fo^2^+2Fc^2^)/3'
_refine_ls_weighting_scheme calc
_refine_ls_wR_factor_gt 0.0694
_refine_ls_wR_factor_ref 0.0737
_reflns_Friedel_coverage 0.000
_reflns_number_gt 7715
_reflns_number_total 8844
_reflns_threshold_expression 'I > 2\s(I)'
_cod_data_source_file c9dt04489b2.cif
_cod_data_source_block shelx_CCDC10
_cod_depositor_comments
;
The following automatic conversions were performed:

data item '_atom_sites_solution_secondary' value 'diffmap' was
changed to 'difmap'.

Automatic conversion script
Id: cif_fix_values 7556 2019-12-06 15:28:31Z antanas 
;
_cod_original_sg_symbol_H-M 'P 21/c'
_cod_database_code 7703237
_shelx_shelxl_version_number 2014/7
_shelx_space_group_comment
;
The symmetry employed for this shelxl refinement is uniquely defined
by the following loop, which should always be used as a source of
symmetry information in preference to the above space-group names.
They are only intended as comments.
;

loop_
_space_group_symop_operation_xyz
'x, y, z'
'-x, y+1/2, -z+1/2'
'-x, -y, -z'
'x, -y-1/2, z-1/2'

loop_
_atom_site_label
_atom_site_type_symbol
_atom_site_fract_x
_atom_site_fract_y
_atom_site_fract_z
_atom_site_U_iso_or_equiv
_atom_site_adp_type
_atom_site_occupancy
_atom_site_site_symmetry_order
_atom_site_calc_flag
_atom_site_refinement_flags_posn
_atom_site_refinement_flags_adp
C1 C 0.72265(18) 0.4141(4) 0.7439(2) 0.0146(8) Uani 1 1 d . .
C2 C 0.7721(2) 0.4545(5) 0.5913(3) 0.0224(9) Uani 1 1 d . .
H2 H 0.8115 0.4134 0.6100 0.027 Uiso 1 1 calc R U
C3 C 0.7124(2) 0.3983(4) 0.5851(3) 0.0219(9) Uani 1 1 d . .
H3 H 0.7052 0.3117 0.5979 0.026 Uiso 1 1 calc R U
C4 C 0.6652(2) 0.4940(4) 0.5564(2) 0.0201(9) Uani 1 1 d . .
H4 H 0.6216 0.4843 0.5484 0.024 Uiso 1 1 calc R U
C5 C 0.6972(2) 0.6063(4) 0.5425(2) 0.0206(9) Uani 1 1 d . .
H5 H 0.6780 0.6854 0.5216 0.025 Uiso 1 1 calc R U
C6 C 0.7611(2) 0.5823(5) 0.5642(3) 0.0237(10) Uani 1 1 d . .
H6 H 0.7923 0.6428 0.5612 0.028 Uiso 1 1 calc R U
C7 C 0.7726(2) 0.3508(4) 0.9378(3) 0.0229(9) Uani 1 1 d . .
H7A H 0.8158 0.3478 0.9348 0.034 Uiso 1 1 calc R U
H7B H 0.7710 0.3246 0.9919 0.034 Uiso 1 1 calc R U
H7C H 0.7565 0.4387 0.9270 0.034 Uiso 1 1 calc R U
C8 C 0.7595(2) 0.0782(4) 0.8668(3) 0.0241(9) Uani 1 1 d . .
H8A H 0.7365 0.0277 0.8200 0.036 Uiso 1 1 calc R U
H8B H 0.7573 0.0351 0.9166 0.036 Uiso 1 1 calc R U
H8C H 0.8031 0.0860 0.8663 0.036 Uiso 1 1 calc R U
C9 C 0.6440(2) 0.2329(6) 0.8722(3) 0.0317(11) Uani 1 1 d . .
H9A H 0.6265 0.3200 0.8681 0.048 Uiso 1 1 calc R U
H9B H 0.6446 0.1958 0.9248 0.048 Uiso 1 1 calc R U
H9C H 0.6183 0.1790 0.8290 0.048 Uiso 1 1 calc R U
C10 C 0.85698(17) 0.6533(4) 0.7420(2) 0.0138(7) Uani 1 1 d . .
C11 C 0.87171(18) 0.7529(4) 0.6956(2) 0.0154(8) Uani 1 1 d . .
C12 C 0.8210(3) 0.9189(5) 0.5877(3) 0.0446(15) Uani 1 1 d . .
H12A H 0.8610 0.9432 0.5786 0.067 Uiso 1 1 calc R U
H12B H 0.7931 0.9936 0.5783 0.067 Uiso 1 1 calc R U
H12C H 0.8021 0.8495 0.5504 0.067 Uiso 1 1 calc R U
C13 C 0.83172(19) 0.8725(4) 0.6748(3) 0.0219(9) Uani 1 1 d . .
H13 H 0.7901 0.8521 0.6830 0.026 Uiso 1 1 calc R U
C14 C 0.8598(3) 0.9835(5) 0.7315(3) 0.0400(13) Uani 1 1 d . .
H14A H 0.8669 0.9555 0.7877 0.060 Uiso 1 1 calc R U
H14B H 0.8310 1.0567 0.7210 0.060 Uiso 1 1 calc R U
H14C H 0.8995 1.0094 0.7223 0.060 Uiso 1 1 calc R U
C15 C 0.92640(19) 0.7425(4) 0.6707(3) 0.0194(9) Uani 1 1 d . .
H15 H 0.9366 0.8084 0.6382 0.023 Uiso 1 1 calc R U
C16 C 0.96555(19) 0.6376(4) 0.6927(3) 0.0220(9) Uani 1 1 d . .
H16 H 1.0017 0.6304 0.6741 0.026 Uiso 1 1 calc R U
C17 C 0.95201(19) 0.5437(4) 0.7418(3) 0.0205(9) Uani 1 1 d . .
H17 H 0.9801 0.4738 0.7585 0.025 Uiso 1 1 calc R U
C18 C 0.89778(17) 0.5491(4) 0.7676(2) 0.0147(8) Uani 1 1 d . .
C19 C 0.8791(2) 0.3130(4) 0.7861(3) 0.0225(9) Uani 1 1 d . .
H19A H 0.8423 0.3113 0.7393 0.034 Uiso 1 1 calc R U
H19B H 0.8744 0.2488 0.8257 0.034 Uiso 1 1 calc R U
H19C H 0.9164 0.2931 0.7685 0.034 Uiso 1 1 calc R U
C20 C 0.88591(18) 0.4465(4) 0.8245(3) 0.0179(8) Uani 1 1 d . .
H20 H 0.8459 0.4679 0.8372 0.022 Uiso 1 1 calc R U
C21 C 0.9380(2) 0.4460(5) 0.9040(3) 0.0261(10) Uani 1 1 d . .
H21A H 0.9773 0.4208 0.8935 0.039 Uiso 1 1 calc R U
H21B H 0.9276 0.3846 0.9416 0.039 Uiso 1 1 calc R U
H21C H 0.9422 0.5324 0.9278 0.039 Uiso 1 1 calc R U
C22 C 0.85019(18) 0.7531(4) 0.8915(2) 0.0181(8) Uani 1 1 d . .
H22A H 0.8604 0.6905 0.9358 0.027 Uiso 1 1 calc R U
H22B H 0.8423 0.8373 0.9124 0.027 Uiso 1 1 calc R U
H22C H 0.8852 0.7600 0.8675 0.027 Uiso 1 1 calc R U
C23 C 0.79272(17) 0.7091(4) 0.8280(2) 0.0124(7) Uani 1 1 d . .
C24 C 0.73573(17) 0.7286(4) 0.8456(2) 0.0129(7) Uani 1 1 d . .
H24 H 0.7372 0.7437 0.9005 0.015 Uiso 1 1 calc R U
C25 C 0.67638(17) 0.7279(3) 0.7895(2) 0.0111(7) Uani 1 1 d . .
C26 C 0.62455(19) 0.7876(4) 0.8189(2) 0.0168(8) Uani 1 1 d . .
H26A H 0.5890 0.8073 0.7725 0.025 Uiso 1 1 calc R U
H26B H 0.6396 0.8671 0.8485 0.025 Uiso 1 1 calc R U
H26C H 0.6114 0.7270 0.8547 0.025 Uiso 1 1 calc R U
C27 C 0.60457(17) 0.6963(4) 0.6596(2) 0.0127(7) Uani 1 1 d . .
C28 C 0.59437(18) 0.8013(4) 0.6053(2) 0.0154(8) Uani 1 1 d . .
C29 C 0.6450(2) 0.9591(4) 0.5277(3) 0.0279(10) Uani 1 1 d . .
H29A H 0.6497 0.8880 0.4924 0.042 Uiso 1 1 calc R U
H29B H 0.6803 1.0184 0.5349 0.042 Uiso 1 1 calc R U
H29C H 0.6061 1.0052 0.5031 0.042 Uiso 1 1 calc R U
C30 C 0.64330(19) 0.9052(4) 0.6102(3) 0.0192(8) Uani 1 1 d . .
H30 H 0.6851 0.8671 0.6366 0.023 Uiso 1 1 calc R U
C31 C 0.6327(2) 1.0176(5) 0.6622(3) 0.0294(11) Uani 1 1 d . .
H31A H 0.5915 1.0550 0.6383 0.044 Uiso 1 1 calc R U
H31B H 0.6648 1.0834 0.6650 0.044 Uiso 1 1 calc R U
H31C H 0.6352 0.9867 0.7168 0.044 Uiso 1 1 calc R U
C32 C 0.53636(19) 0.8126(4) 0.5481(3) 0.0185(8) Uani 1 1 d . .
H32 H 0.5290 0.8824 0.5110 0.022 Uiso 1 1 calc R U
C33 C 0.4897(2) 0.7233(4) 0.5448(3) 0.0230(9) Uani 1 1 d . .
H33 H 0.4506 0.7318 0.5055 0.028 Uiso 1 1 calc R U
C34 C 0.49990(18) 0.6225(4) 0.5984(3) 0.0192(8) Uani 1 1 d . .
H34 H 0.4676 0.5617 0.5956 0.023 Uiso 1 1 calc R U
C35 C 0.55672(18) 0.6074(4) 0.6571(2) 0.0143(8) Uani 1 1 d . .
C36 C 0.5557(2) 0.3654(4) 0.6743(3) 0.0217(9) Uani 1 1 d . .
H36A H 0.5582 0.2964 0.7139 0.033 Uiso 1 1 calc R U
H36B H 0.5885 0.3537 0.6470 0.033 Uiso 1 1 calc R U
H36C H 0.5148 0.3627 0.6344 0.033 Uiso 1 1 calc R U
C37 C 0.56415(19) 0.4961(4) 0.7176(3) 0.0169(8) Uani 1 1 d . .
H37 H 0.6073 0.4997 0.7548 0.020 Uiso 1 1 calc R U
C38 C 0.51769(19) 0.5100(4) 0.7683(3) 0.0218(9) Uani 1 1 d . .
H38A H 0.5242 0.5930 0.7965 0.033 Uiso 1 1 calc R U
H38B H 0.5241 0.4400 0.8079 0.033 Uiso 1 1 calc R U
H38C H 0.4751 0.5060 0.7328 0.033 Uiso 1 1 calc R U
C39 C 0.9488(3) 0.2756(6) 0.5919(3) 0.0483(16) Uani 1 1 d . .
H39A H 0.9708 0.2058 0.5730 0.072 Uiso 1 1 calc R U
H39B H 0.9075 0.2456 0.5934 0.072 Uiso 1 1 calc R U
H39C H 0.9727 0.3020 0.6463 0.072 Uiso 1 1 calc R U
C40 C 0.9418(3) 0.3884(6) 0.5353(3) 0.0410(14) Uani 1 1 d . .
H40A H 0.9198 0.4585 0.5552 0.049 Uiso 1 1 calc R U
H40B H 0.9155 0.3621 0.4815 0.049 Uiso 1 1 calc R U
C41 C 1.0030(2) 0.4403(6) 0.5261(3) 0.0400(14) Uani 1 1 d . .
H41A H 1.0236 0.3720 0.5024 0.048 Uiso 1 1 calc R U
H41B H 1.0306 0.4604 0.5804 0.048 Uiso 1 1 calc R U
N1 N 0.79749(14) 0.6560(3) 0.75972(19) 0.0112(6) Uani 1 1 d . .
N2 N 0.66540(14) 0.6791(3) 0.71582(19) 0.0110(6) Uani 1 1 d . .
O1 O 0.72129(14) 0.2956(3) 0.76790(17) 0.0173(6) Uani 1 1 d . .
Si1 Si 0.72452(5) 0.24033(11) 0.86216(7) 0.0151(2) Uani 1 1 d . .
Re1 Re 0.72546(2) 0.54548(2) 0.67890(2) 0.00959(5) Uani 1 1 d . .

loop_
_atom_site_aniso_label
_atom_site_aniso_U_11
_atom_site_aniso_U_22
_atom_site_aniso_U_33
_atom_site_aniso_U_23
_atom_site_aniso_U_13
_atom_site_aniso_U_12
C1 0.0140(17) 0.0157(18) 0.016(2) -0.0051(15) 0.0071(15) 0.0034(14)
C2 0.026(2) 0.031(2) 0.012(2) -0.0023(18) 0.0088(16) 0.0109(19)
C3 0.040(3) 0.0127(19) 0.016(2) -0.0022(16) 0.0126(18) -0.0003(18)
C4 0.020(2) 0.028(2) 0.0101(19) -0.0044(17) -0.0001(15) -0.0053(17)
C5 0.038(2) 0.016(2) 0.011(2) -0.0023(16) 0.0106(18) 0.0030(18)
C6 0.031(2) 0.032(2) 0.012(2) -0.0018(18) 0.0135(18) -0.0141(19)
C7 0.031(2) 0.019(2) 0.018(2) -0.0053(17) 0.0051(18) -0.0063(18)
C8 0.039(3) 0.013(2) 0.018(2) 0.0050(16) 0.0053(19) -0.0021(18)
C9 0.023(2) 0.049(3) 0.024(2) 0.011(2) 0.0074(19) -0.005(2)
C10 0.0115(17) 0.0140(18) 0.0157(19) -0.0033(15) 0.0036(14) -0.0026(14)
C11 0.0161(18) 0.0162(19) 0.0134(19) -0.0012(15) 0.0028(15) -0.0048(15)
C12 0.070(4) 0.020(2) 0.037(3) 0.008(2) 0.003(3) 0.002(3)
C13 0.0159(19) 0.021(2) 0.029(2) 0.0097(18) 0.0054(17) -0.0037(17)
C14 0.051(3) 0.030(3) 0.032(3) -0.004(2) 0.001(2) 0.018(2)
C15 0.0187(19) 0.023(2) 0.018(2) 0.0011(17) 0.0074(16) -0.0104(16)
C16 0.0176(19) 0.028(2) 0.025(2) -0.0073(19) 0.0124(17) -0.0079(17)
C17 0.0159(18) 0.019(2) 0.028(2) -0.0057(18) 0.0074(17) -0.0031(16)
C18 0.0143(17) 0.0135(18) 0.0160(19) -0.0028(15) 0.0038(14) -0.0015(15)
C19 0.020(2) 0.014(2) 0.032(3) 0.0038(18) 0.0055(18) 0.0034(16)
C20 0.0136(17) 0.0169(19) 0.023(2) 0.0043(17) 0.0051(16) 0.0033(15)
C21 0.020(2) 0.027(2) 0.029(3) 0.009(2) 0.0040(18) 0.0059(18)
C22 0.0160(18) 0.021(2) 0.016(2) -0.0039(17) 0.0029(15) -0.0033(16)
C23 0.0145(17) 0.0088(17) 0.0125(19) 0.0015(14) 0.0010(15) -0.0019(13)
C24 0.0170(18) 0.0139(18) 0.0062(17) 0.0012(14) 0.0005(14) -0.0011(14)
C25 0.0150(17) 0.0080(16) 0.0103(18) -0.0012(14) 0.0037(14) -0.0013(14)
C26 0.0197(19) 0.0162(19) 0.015(2) 0.0009(16) 0.0053(15) 0.0033(16)
C27 0.0120(17) 0.0138(18) 0.0129(19) -0.0046(15) 0.0045(14) -0.0002(14)
C28 0.0161(18) 0.0135(18) 0.017(2) -0.0021(15) 0.0048(15) 0.0042(15)
C29 0.040(3) 0.017(2) 0.030(3) 0.0007(19) 0.017(2) -0.003(2)
C30 0.0192(19) 0.0155(19) 0.023(2) 0.0058(17) 0.0063(17) 0.0034(16)
C31 0.039(3) 0.024(2) 0.026(2) -0.0042(19) 0.011(2) -0.013(2)
C32 0.021(2) 0.018(2) 0.015(2) 0.0039(16) 0.0017(16) 0.0056(16)
C33 0.020(2) 0.027(2) 0.018(2) -0.0031(18) -0.0014(16) 0.0045(18)
C34 0.0127(18) 0.022(2) 0.021(2) -0.0009(17) 0.0014(16) -0.0017(16)
C35 0.0164(18) 0.0119(18) 0.0146(19) -0.0029(15) 0.0043(15) 0.0005(14)
C36 0.023(2) 0.0148(19) 0.027(2) 0.0012(18) 0.0052(17) -0.0034(17)
C37 0.0167(18) 0.0134(18) 0.020(2) 0.0021(16) 0.0047(16) -0.0018(15)
C38 0.019(2) 0.023(2) 0.026(2) 0.0009(18) 0.0097(17) -0.0037(17)
C39 0.060(4) 0.051(4) 0.029(3) -0.012(3) 0.004(3) 0.020(3)
C40 0.040(3) 0.047(3) 0.027(3) -0.013(2) -0.006(2) 0.016(3)
C41 0.037(3) 0.051(3) 0.023(3) -0.012(2) -0.007(2) 0.026(3)
N1 0.0118(14) 0.0116(15) 0.0104(15) 0.0004(12) 0.0033(12) -0.0008(12)
N2 0.0130(15) 0.0097(14) 0.0094(15) -0.0016(12) 0.0016(12) 0.0009(12)
O1 0.0262(15) 0.0112(13) 0.0161(15) 0.0028(11) 0.0084(12) -0.0026(11)
Si1 0.0194(5) 0.0121(5) 0.0138(5) 0.0014(4) 0.0042(4) -0.0022(4)
Re1 0.01155(7) 0.00812(7) 0.00935(7) -0.00063(6) 0.00328(5) -0.00027(6)

loop_
_atom_type_symbol
_atom_type_description
_atom_type_scat_dispersion_real
_atom_type_scat_dispersion_imag
_atom_type_scat_source
C C 0.0034 0.0017 'Calculated using XDISP in WinGX (Farrugia, 1999)'
H H 0.0000 0.0000 'Calculated using XDISP in WinGX (Farrugia, 1999)'
N N 0.0065 0.0035 'Calculated using XDISP in WinGX (Farrugia, 1999)'
O O 0.0115 0.0064 'Calculated using XDISP in WinGX (Farrugia, 1999)'
Si Si 0.0864 0.0750 'Calculated using XDISP in WinGX (Farrugia, 1999)'
Re Re -1.0625 7.5606 'Calculated using XDISP in WinGX (Farrugia, 1999)'

loop_
_geom_angle_atom_site_label_1
_geom_angle_atom_site_label_2
_geom_angle_atom_site_label_3
_geom_angle
_geom_angle_site_symmetry_1
_geom_angle_site_symmetry_3
O1 C1 Re1 159.2(3) . .
C6 C2 C3 106.5(4) . .
C6 C2 Re1 75.8(2) . .
C3 C2 Re1 68.3(2) . .
C6 C2 H2 126.7 . .
C3 C2 H2 126.7 . .
Re1 C2 H2 120.9 . .
C4 C3 C2 108.9(4) . .
C4 C3 Re1 72.9(2) . .
C2 C3 Re1 74.2(2) . .
C4 C3 H3 125.5 . .
C2 C3 H3 125.5 . .
Re1 C3 H3 119.2 . .
C5 C4 C3 105.7(4) . .
C5 C4 Re1 76.3(2) . .
C3 C4 Re1 69.2(2) . .
C5 C4 H4 127.1 . .
C3 C4 H4 127.1 . .
Re1 C4 H4 119.4 . .
C6 C5 C4 109.4(4) . .
C6 C5 Re1 73.0(2) . .
C4 C5 Re1 67.7(2) . .
C6 C5 H5 125.3 . .
C4 C5 H5 125.3 . .
Re1 C5 H5 125.5 . .
C5 C6 C2 109.4(4) . .
C5 C6 Re1 72.5(2) . .
C2 C6 Re1 68.7(2) . .
C5 C6 H6 125.3 . .
C2 C6 H6 125.3 . .
Re1 C6 H6 125.0 . .
Si1 C7 H7A 109.5 . .
Si1 C7 H7B 109.5 . .
H7A C7 H7B 109.5 . .
Si1 C7 H7C 109.5 . .
H7A C7 H7C 109.5 . .
H7B C7 H7C 109.5 . .
Si1 C8 H8A 109.5 . .
Si1 C8 H8B 109.5 . .
H8A C8 H8B 109.5 . .
Si1 C8 H8C 109.5 . .
H8A C8 H8C 109.5 . .
H8B C8 H8C 109.5 . .
Si1 C9 H9A 109.5 . .
Si1 C9 H9B 109.5 . .
H9A C9 H9B 109.5 . .
Si1 C9 H9C 109.5 . .
H9A C9 H9C 109.5 . .
H9B C9 H9C 109.5 . .
C11 C10 C18 121.0(4) . .
C11 C10 N1 118.7(3) . .
C18 C10 N1 120.2(3) . .
C10 C11 C15 118.5(4) . .
C10 C11 C13 121.7(4) . .
C15 C11 C13 119.8(4) . .
C13 C12 H12A 109.5 . .
C13 C12 H12B 109.5 . .
H12A C12 H12B 109.5 . .
C13 C12 H12C 109.5 . .
H12A C12 H12C 109.5 . .
H12B C12 H12C 109.5 . .
C11 C13 C12 114.4(4) . .
C11 C13 C14 110.8(4) . .
C12 C13 C14 108.4(4) . .
C11 C13 H13 107.7 . .
C12 C13 H13 107.7 . .
C14 C13 H13 107.7 . .
C13 C14 H14A 109.5 . .
C13 C14 H14B 109.5 . .
H14A C14 H14B 109.5 . .
C13 C14 H14C 109.5 . .
H14A C14 H14C 109.5 . .
H14B C14 H14C 109.5 . .
C16 C15 C11 120.9(4) . .
C16 C15 H15 119.6 . .
C11 C15 H15 119.6 . .
C17 C16 C15 119.9(4) . .
C17 C16 H16 120.0 . .
C15 C16 H16 120.0 . .
C16 C17 C18 121.4(4) . .
C16 C17 H17 119.3 . .
C18 C17 H17 119.3 . .
C17 C18 C10 118.2(4) . .
C17 C18 C20 119.7(4) . .
C10 C18 C20 122.1(3) . .
C20 C19 H19A 109.5 . .
C20 C19 H19B 109.5 . .
H19A C19 H19B 109.5 . .
C20 C19 H19C 109.5 . .
H19A C19 H19C 109.5 . .
H19B C19 H19C 109.5 . .
C18 C20 C19 111.9(4) . .
C18 C20 C21 110.8(3) . .
C19 C20 C21 110.2(4) . .
C18 C20 H20 108.0 . .
C19 C20 H20 108.0 . .
C21 C20 H20 108.0 . .
C20 C21 H21A 109.5 . .
C20 C21 H21B 109.5 . .
H21A C21 H21B 109.5 . .
C20 C21 H21C 109.5 . .
H21A C21 H21C 109.5 . .
H21B C21 H21C 109.5 . .
C23 C22 H22A 109.5 . .
C23 C22 H22B 109.5 . .
H22A C22 H22B 109.5 . .
C23 C22 H22C 109.5 . .
H22A C22 H22C 109.5 . .
H22B C22 H22C 109.5 . .
N1 C23 C24 123.3(3) . .
N1 C23 C22 120.5(3) . .
C24 C23 C22 116.2(3) . .
C23 C24 C25 126.1(4) . .
C23 C24 H24 117.0 . .
C25 C24 H24 117.0 . .
N2 C25 C24 123.5(3) . .
N2 C25 C26 121.2(3) . .
C24 C25 C26 115.3(3) . .
C25 C26 H26A 109.5 . .
C25 C26 H26B 109.5 . .
H26A C26 H26B 109.5 . .
C25 C26 H26C 109.5 . .
H26A C26 H26C 109.5 . .
H26B C26 H26C 109.5 . .
C35 C27 C28 120.2(4) . .
C35 C27 N2 120.5(3) . .
C28 C27 N2 119.3(3) . .
C32 C28 C27 118.7(4) . .
C32 C28 C30 119.4(4) . .
C27 C28 C30 121.9(3) . .
C30 C29 H29A 109.5 . .
C30 C29 H29B 109.5 . .
H29A C29 H29B 109.5 . .
C30 C29 H29C 109.5 . .
H29A C29 H29C 109.5 . .
H29B C29 H29C 109.5 . .
C28 C30 C31 110.6(4) . .
C28 C30 C29 114.0(4) . .
C31 C30 C29 108.1(4) . .
C28 C30 H30 108.0 . .
C31 C30 H30 108.0 . .
C29 C30 H30 108.0 . .
C30 C31 H31A 109.5 . .
C30 C31 H31B 109.5 . .
H31A C31 H31B 109.5 . .
C30 C31 H31C 109.5 . .
H31A C31 H31C 109.5 . .
H31B C31 H31C 109.5 . .
C33 C32 C28 120.8(4) . .
C33 C32 H32 119.6 . .
C28 C32 H32 119.6 . .
C34 C33 C32 120.0(4) . .
C34 C33 H33 120.0 . .
C32 C33 H33 120.0 . .
C33 C34 C35 121.5(4) . .
C33 C34 H34 119.3 . .
C35 C34 H34 119.3 . .
C34 C35 C27 118.8(4) . .
C34 C35 C37 118.9(4) . .
C27 C35 C37 122.3(3) . .
C37 C36 H36A 109.5 . .
C37 C36 H36B 109.5 . .
H36A C36 H36B 109.5 . .
C37 C36 H36C 109.5 . .
H36A C36 H36C 109.5 . .
H36B C36 H36C 109.5 . .
C38 C37 C35 110.6(3) . .
C38 C37 C36 110.3(3) . .
C35 C37 C36 111.1(3) . .
C38 C37 H37 108.3 . .
C35 C37 H37 108.3 . .
C36 C37 H37 108.3 . .
C37 C38 H38A 109.5 . .
C37 C38 H38B 109.5 . .
H38A C38 H38B 109.5 . .
C37 C38 H38C 109.5 . .
H38A C38 H38C 109.5 . .
H38B C38 H38C 109.5 . .
C40 C39 H39A 109.5 . .
C40 C39 H39B 109.5 . .
H39A C39 H39B 109.5 . .
C40 C39 H39C 109.5 . .
H39A C39 H39C 109.5 . .
H39B C39 H39C 109.5 . .
C39 C40 C41 114.1(5) . .
C39 C40 H40A 108.7 . .
C41 C40 H40A 108.7 . .
C39 C40 H40B 108.7 . .
C41 C40 H40B 108.7 . .
H40A C40 H40B 107.6 . .
C40 C41 C41 114.6(5) . 3_766
C40 C41 H41A 108.6 . .
C41 C41 H41A 108.6 3_766 .
C40 C41 H41B 108.6 . .
C41 C41 H41B 108.6 3_766 .
H41A C41 H41B 107.6 . .
C23 N1 C10 119.8(3) . .
C23 N1 Re1 124.6(2) . .
C10 N1 Re1 114.9(2) . .
C25 N2 C27 119.2(3) . .
C25 N2 Re1 124.4(3) . .
C27 N2 Re1 115.5(2) . .
C1 O1 Si1 128.5(3) . .
O1 Si1 C7 109.17(18) . .
O1 Si1 C8 104.81(18) . .
C7 Si1 C8 112.3(2) . .
O1 Si1 C9 108.26(19) . .
C7 Si1 C9 110.6(2) . .
C8 Si1 C9 111.5(2) . .
C1 Re1 N2 100.27(15) . .
C1 Re1 N1 98.74(15) . .
N2 Re1 N1 83.07(12) . .
C1 Re1 C3 84.69(17) . .
N2 Re1 C3 134.82(15) . .
N1 Re1 C3 141.05(15) . .
C1 Re1 C4 107.13(17) . .
N2 Re1 C4 99.87(14) . .
N1 Re1 C4 152.87(14) . .
C3 Re1 C4 37.85(16) . .
C1 Re1 C2 101.59(17) . .
N2 Re1 C2 155.24(14) . .
N1 Re1 C2 104.83(15) . .
C3 Re1 C2 37.52(17) . .
C4 Re1 C2 62.50(16) . .
C1 Re1 C5 142.29(17) . .
N2 Re1 C5 95.97(13) . .
N1 Re1 C5 116.94(14) . .
C3 Re1 C5 60.21(15) . .
C4 Re1 C5 36.08(15) . .
C2 Re1 C5 59.42(15) . .
C1 Re1 C6 136.99(17) . .
N2 Re1 C6 121.73(15) . .
N1 Re1 C6 95.29(14) . .
C3 Re1 C6 60.02(16) . .
C4 Re1 C6 60.05(16) . .
C2 Re1 C6 35.41(17) . .
C5 Re1 C6 34.49(16) . .

loop_
_geom_bond_atom_site_label_1
_geom_bond_atom_site_label_2
_geom_bond_distance
_geom_bond_site_symmetry_2
C1 O1 1.301(5) .
C1 Re1 1.776(4) .
C2 C6 1.406(7) .
C2 C3 1.432(6) .
C2 Re1 2.261(4) .
C2 H2 0.9500 .
C3 C4 1.434(6) .
C3 Re1 2.184(4) .
C3 H3 0.9500 .
C4 C5 1.422(6) .
C4 Re1 2.234(4) .
C4 H4 0.9500 .
C5 C6 1.393(6) .
C5 Re1 2.346(4) .
C5 H5 0.9500 .
C6 Re1 2.353(4) .
C6 H6 0.9500 .
C7 Si1 1.843(4) .
C7 H7A 0.9800 .
C7 H7B 0.9800 .
C7 H7C 0.9800 .
C8 Si1 1.847(5) .
C8 H8A 0.9800 .
C8 H8B 0.9800 .
C8 H8C 0.9800 .
C9 Si1 1.852(5) .
C9 H9A 0.9800 .
C9 H9B 0.9800 .
C9 H9C 0.9800 .
C10 C11 1.400(5) .
C10 C18 1.406(5) .
C10 N1 1.441(5) .
C11 C15 1.404(6) .
C11 C13 1.513(6) .
C12 C13 1.530(7) .
C12 H12A 0.9800 .
C12 H12B 0.9800 .
C12 H12C 0.9800 .
C13 C14 1.530(7) .
C13 H13 1.0000 .
C14 H14A 0.9800 .
C14 H14B 0.9800 .
C14 H14C 0.9800 .
C15 C16 1.382(6) .
C15 H15 0.9500 .
C16 C17 1.377(6) .
C16 H16 0.9500 .
C17 C18 1.399(5) .
C17 H17 0.9500 .
C18 C20 1.518(6) .
C19 C20 1.525(6) .
C19 H19A 0.9800 .
C19 H19B 0.9800 .
C19 H19C 0.9800 .
C20 C21 1.534(6) .
C20 H20 1.0000 .
C21 H21A 0.9800 .
C21 H21B 0.9800 .
C21 H21C 0.9800 .
C22 C23 1.510(5) .
C22 H22A 0.9800 .
C22 H22B 0.9800 .
C22 H22C 0.9800 .
C23 N1 1.329(5) .
C23 C24 1.400(5) .
C24 C25 1.409(5) .
C24 H24 0.9500 .
C25 N2 1.324(5) .
C25 C26 1.516(5) .
C26 H26A 0.9800 .
C26 H26B 0.9800 .
C26 H26C 0.9800 .
C27 C35 1.403(5) .
C27 C28 1.414(6) .
C27 N2 1.445(5) .
C28 C32 1.400(5) .
C28 C30 1.521(6) .
C29 C30 1.536(6) .
C29 H29A 0.9800 .
C29 H29B 0.9800 .
C29 H29C 0.9800 .
C30 C31 1.528(6) .
C30 H30 1.0000 .
C31 H31A 0.9800 .
C31 H31B 0.9800 .
C31 H31C 0.9800 .
C32 C33 1.383(6) .
C32 H32 0.9500 .
C33 C34 1.372(6) .
C33 H33 0.9500 .
C34 C35 1.396(5) .
C34 H34 0.9500 .
C35 C37 1.534(6) .
C36 C37 1.535(6) .
C36 H36A 0.9800 .
C36 H36B 0.9800 .
C36 H36C 0.9800 .
C37 C38 1.533(6) .
C37 H37 1.0000 .
C38 H38A 0.9800 .
C38 H38B 0.9800 .
C38 H38C 0.9800 .
C39 C40 1.504(9) .
C39 H39A 0.9800 .
C39 H39B 0.9800 .
C39 H39C 0.9800 .
C40 C41 1.516(9) .
C40 H40A 0.9900 .
C40 H40B 0.9900 .
C41 C41 1.515(12) 3_766
C41 H41A 0.9900 .
C41 H41B 0.9900 .
N1 Re1 2.147(3) .
N2 Re1 2.143(3) .
O1 Si1 1.704(3) .
